data_2108254
loop_
_publ_author_name
'Gorelik, Tatiana E.'
'van de Streek, Jacco'
'Meier, Herbert'
'Andernach, Lars'
'Opatz, Till'

_publ_section_title
;
 Crystal structure analysis of a star-shaped triazine compound: a
 combination of single-crystal three-dimensional electron diffraction and
 powder X-ray diffraction
;
_journal_coeditor_code JE5003SUP1
_journal_issue 3
_journal_name_full 'Acta Crystallographica Section B'
_journal_page_first 287
_journal_page_last 294
_journal_paper_doi 10.1107/S2052520618006686
_journal_volume 74
_journal_year 2018
_chemical_formula_moiety 'C33 H36 N6'
_chemical_formula_sum 'C33 H36 N6'
_chemical_formula_weight 516.693
_chemical_name_systematic
;
2,4,6-tris((E)-2-(4-(dimethylamino)phenyl)ethenyl)-1,3,5-triazine
;
_space_group_crystal_system orthorhombic
_space_group_IT_number 19
_space_group_name_Hall 'P 2ac 2ab'
_space_group_name_H-M_alt 'P 21 21 21'
_symmetry_space_group_name_Hall 'P 2ac 2ab'
_symmetry_space_group_name_H-M 'P 21 21 21'
_cell_angle_alpha 90
_cell_angle_beta 90
_cell_angle_gamma 90
_cell_formula_units_Z 4
_cell_length_a 54.631(3)
_cell_length_b 8.0040(2)
_cell_length_c 6.5754(3)
_cell_measurement_reflns_used 187
_cell_measurement_temperature 298
_cell_measurement_theta_max 39.98000
_cell_measurement_theta_min 4.00000
_cell_volume 2875.2(2)
_computing_cell_refinement '<i>TOPAS-Academic</i> (Coelho, 2012)'
_computing_data_collection '<i>WINX^POW^</i> (Stoe & Cie, 2004)'
_computing_data_reduction '<i>DASH</i> 3.3 (David <i>et al.</i>, 2006)'
_computing_molecular_graphics '<i>Mercury</i> (Macrae <i>et al.</i>, 2008)'
_computing_structure_refinement '<i>TOPAS-Academic</i> (Coelho, 2012)'
_computing_structure_solution '<i>DASH</i> 3.3 (David <i>et al.</i>, 2006)'
_diffrn_ambient_temperature 298
_diffrn_measurement_device_type STOE-Stadi-P
_diffrn_radiation_monochromator Ge(111)
_diffrn_radiation_probe x-ray
_diffrn_radiation_type 'Cu K\a~1~'
_diffrn_radiation_wavelength 1.54056
_diffrn_reflns_number 187
_exptl_absorpt_coefficient_mu 0.560
_exptl_crystal_density_diffrn 1.194
_exptl_crystal_F_000 1104
_pd_calc_method 'Rietveld Refinement'
_pd_char_colour 'dark violet'
_pd_char_particle_morphology powder
_pd_meas_2theta_range_inc 0.02
_pd_meas_2theta_range_max 39.98000
_pd_meas_2theta_range_min 4.00000
_pd_meas_number_of_points 1800
_pd_meas_scan_method cont
_pd_proc_2theta_range_inc 0.02
_pd_proc_2theta_range_max 39.98000
_pd_proc_2theta_range_min 4.00000
_pd_proc_info_excluded_regions none
_pd_proc_ls_background_function 'Chebyshev function with 15 terms'
_pd_proc_ls_pref_orient_corr none
_pd_proc_ls_profile_function 'fundamental parameters'
_pd_proc_ls_prof_R_factor 6.26912114
_pd_proc_ls_prof_wR_expected 5.10082164
_pd_proc_ls_prof_wR_factor 6.16792122
_pd_proc_wavelength 1.54056
_refine_ls_extinction_method none
_refine_ls_goodness_of_fit_all 1.20920151
_refine_ls_hydrogen_treatment noref
_refine_ls_matrix_type fullcycle
_refine_ls_number_constraints 0
_refine_ls_number_parameters 258
_refine_ls_number_restraints 213
_refine_ls_R_I_factor 0.965781887
_refine_ls_shift/su_max 0.001
_refine_ls_weighting_details w=1/\s[Y~obs~]^2^
_refine_ls_weighting_scheme sigma
_cod_data_source_file je5003sup1.cif
_cod_data_source_block I
_cod_depositor_comments
;
The following automatic conversions were performed:

'_space_group_crystal_system' value 'Orthorhombic' changed to
'orthorhombic' according to
/home/data/users/saulius/crontab/automatic-downloads/rss-feeds/IUCr/lib/dictionaries/cif_core.dic
dictionary named 'cif_core.dic' version 2.4.2 from 2011-04-26.

Automatic conversion script
Id: cif_fix_values 4973 2017-02-22 13:04:09Z antanas 
;
_cod_database_code 2108254

loop_
_space_group_symop_operation_xyz
x,y,z
-x+1/2,-y,z+1/2
-x,y+1/2,-z+1/2
x+1/2,-y+1/2,-z

loop_
_atom_site_type_symbol
_atom_site_label
_atom_site_fract_x
_atom_site_fract_y
_atom_site_fract_z
_atom_site_U_iso_or_equiv
_atom_site_occupancy
_atom_site_symmetry_multiplicity
C C1 0.13318(13) 0.0101(10) 0.4203(11) 0.050(2) 1 4
C C2 0.15500(12) -0.0564(13) 0.5044(11) 0.050(2) 1 4
N N1 0.13479(15) 0.1003(10) 0.2479(12) 0.050(2) 1 4
N N3 0.11336(14) -0.0291(11) 0.5273(13) 0.050(2) 1 4
C C3 0.17680(11) -0.0298(13) 0.4164(12) 0.050(2) 1 4
C C12 0.11340(12) 0.1530(10) 0.1844(11) 0.050(2) 1 4
C C23 0.09301(12) 0.0303(10) 0.4475(11) 0.050(2) 1 4
C C4 0.20034(12) -0.0877(12) 0.4886(11) 0.050(2) 1 4
N N2 0.09232(14) 0.1218(11) 0.2758(13) 0.050(2) 1 4
C C13 0.11146(13) 0.2286(13) -0.0021(10) 0.050(2) 1 4
C C24 0.06929(12) 0.0017(17) 0.5374(10) 0.050(2) 1 4
C C5 0.20402(12) -0.1650(11) 0.6795(11) 0.050(2) 1 4
C C9 0.22047(12) -0.0864(12) 0.3512(10) 0.050(2) 1 4
C C14 0.13150(12) 0.2596(13) -0.1004(11) 0.050(2) 1 4
C C25 0.06509(11) -0.0616(16) 0.7230(11) 0.050(2) 1 4
C C6 0.22574(12) -0.2412(10) 0.7286(10) 0.050(2) 1 4
C C8 0.24262(12) -0.1583(11) 0.3980(11) 0.050(2) 1 4
C C15 0.13279(12) 0.3738(10) -0.2655(11) 0.050(2) 1 4
C C26 0.04179(12) -0.0835(12) 0.8167(11) 0.050(2) 1 4
C C7 0.24565(10) -0.2330(7) 0.5893(10) 0.050(2) 1 4
C C16 0.15518(12) 0.4070(11) -0.3617(11) 0.050(2) 1 4
C C20 0.11183(12) 0.4399(11) -0.3622(11) 0.050(2) 1 4
C C27 0.01977(11) -0.0192(12) 0.7414(11) 0.050(2) 1 4
C C31 0.04096(12) -0.1664(11) 1.0020(11) 0.050(2) 1 4
N N4 0.26655(10) -0.2928(8) 0.6419(10) 0.050(2) 1 4
C C17 0.15662(12) 0.4950(11) -0.5371(11) 0.050(2) 1 4
C C19 0.11285(11) 0.5276(11) -0.5363(11) 0.050(2) 1 4
C C28 -0.00159(12) -0.0366(12) 0.8441(11) 0.050(2) 1 4
C C30 0.01974(12) -0.1854(12) 1.1103(11) 0.050(2) 1 4
C C10 0.27305(10) -0.3594(7) 0.8412(10) 0.050(2) 1 4
C C11 0.28863(9) -0.3096(7) 0.5102(9) 0.050(2) 1 4
C C18 0.13524(12) 0.5555(7) -0.6284(10) 0.050(2) 1 4
C C29 -0.00237(12) -0.1192(12) 1.0343(11) 0.050(2) 1 4
N N5 0.13561(12) 0.6352(8) -0.7985(9) 0.050(2) 1 4
N N6 -0.02454(12) -0.1461(12) 1.1279(10) 0.050(2) 1 4
C C22 0.11470(11) 0.7117(7) -0.9035(8) 0.050(2) 1 4
C C21 0.15573(11) 0.6782(7) -0.9382(8) 0.050(2) 1 4
C C32 -0.04517(11) -0.0555(8) 1.0442(10) 0.050(2) 1 4
C C33 -0.02750(13) -0.2042(8) 1.3402(9) 0.050(2) 1 4
H H2 0.15404 -0.130483 0.643084 0.060(2) 1 4
H H3 0.176785 0.042778 0.276314 0.060(2) 1 4
H H13 0.0936782 0.261444 -0.0653794 0.060(2) 1 4
H H24 0.05335 0.0344785 0.446307 0.060(2) 1 4
H H5 0.18923 -0.164063 0.790536 0.060(2) 1 4
H H9 0.218248 -0.026317 0.203757 0.060(2) 1 4
H H14 0.14815 0.195073 -0.0543173 0.060(2) 1 4
H H25 0.0810407 -0.100006 0.81064 0.060(2) 1 4
H H6 0.227718 -0.307184 0.872502 0.060(2) 1 4
H H8 0.257561 -0.157268 0.288377 0.060(2) 1 4
H H16 0.17198 0.360395 -0.292947 0.060(2) 1 4
H H20 0.0940167 0.418818 -0.292439 0.060(2) 1 4
H H27 0.0197915 0.0465777 0.596424 0.060(2) 1 4
H H31 0.0578311 -0.218298 1.06356 0.060(2) 1 4
H H17 0.174358 0.518651 -0.606957 0.060(2) 1 4
H H19 0.0961472 0.576398 -0.604438 0.060(2) 1 4
H H28 -0.0183916 0.013696 0.779338 0.060(2) 1 4
H H30 0.0199303 -0.251569 1.255 0.060(2) 1 4
H H10a 0.288443 -0.285724 0.89624 0.060(2) 1 4
H H10b 0.278885 -0.488042 0.817581 0.060(2) 1 4
H H10c 0.257626 -0.352906 0.94582 0.060(2) 1 4
H H11a 0.303201 -0.238653 0.583104 0.060(2) 1 4
H H11b 0.285065 -0.263714 0.357125 0.060(2) 1 4
H H11c 0.293451 -0.441612 0.50863 0.060(2) 1 4
H H22a 0.118912 0.843968 -0.920295 0.060(2) 1 4
H H22b 0.0978074 0.693423 -0.818436 0.060(2) 1 4
H H22c 0.113639 0.653801 -1.05311 0.060(2) 1 4
H H21a 0.173197 0.631831 -0.881778 0.060(2) 1 4
H H21b 0.155861 0.813799 -0.951729 0.060(2) 1 4
H H21c 0.151221 0.623021 -1.08488 0.060(2) 1 4
H H32a -0.0526623 0.0200804 1.16704 0.060(2) 1 4
H H32b -0.0586142 -0.148489 0.997942 0.060(2) 1 4
H H32c -0.039607 0.022019 0.916181 0.060(2) 1 4
H H33a -0.0381748 -0.109321 1.4191 0.060(2) 1 4
H H33b -0.00981568 -0.223004 1.41312 0.060(2) 1 4
H H33c -0.0378962 -0.320171 1.33386 0.060(2) 1 4

loop_
_geom_angle_atom_site_label_1
_geom_angle_atom_site_label_2
_geom_angle_atom_site_label_3
_geom_angle
_geom_angle_publ_flag
C2 C1 N1 118.3(7) no
C2 C1 N3 113.0(7) no
N1 C1 N3 128.7(8) no
C1 C2 C3 121.2(7) no
C1 C2 H2 119.376 no
C3 C2 H2 119.374 no
C1 N1 C12 112.5(7) no
C1 N3 C23 113.0(8) no
C2 C3 C4 126.6(8) no
C2 C3 H3 116.678 no
C4 C3 H3 116.68 no
N1 C12 N2 124.8(8) no
N1 C12 C13 119.7(7) no
N2 C12 C13 115.0(7) no
N3 C23 N2 123.6(7) no
N3 C23 C24 122.5(7) no
N2 C23 C24 113.9(7) no
C3 C4 C5 123.9(7) no
C3 C4 C9 118.4(7) no
C5 C4 C9 117.2(7) no
C12 N2 C23 117.3(8) no
C12 C13 C14 117.7(8) no
C12 C13 H13 121.134 no
C14 C13 H13 121.134 no
C23 C24 C25 125.9(8) no
C23 C24 H24 117.045 no
C25 C24 H24 117.046 no
C4 C5 C6 121.7(7) no
C4 C5 H5 119.125 no
C6 C5 H5 119.127 no
C4 C9 C8 122.3(7) no
C4 C9 H9 118.83 no
C8 C9 H9 118.831 no
C13 C14 C15 123.1(8) no
C13 C14 H14 118.441 no
C15 C14 H14 118.44 no
C24 C25 C26 126.4(8) no
C24 C25 H25 116.825 no
C26 C25 H25 116.825 no
C5 C6 C7 119.3(6) no
C5 C6 H6 120.373 no
C7 C6 H6 120.372 no
C9 C8 C7 118.9(7) no
C9 C8 H8 120.556 no
C7 C8 H8 120.558 no
C14 C15 C16 120.6(7) no
C14 C15 C20 123.0(7) no
C16 C15 C20 115.7(7) no
C25 C26 C27 124.7(7) no
C25 C26 C31 117.9(7) no
C27 C26 C31 117.3(7) no
C6 C7 C8 120.4(6) no
C6 C7 N4 119.2(6) no
C8 C7 N4 120.3(6) no
C15 C16 C17 122.2(7) no
C15 C16 H16 118.877 no
C17 C16 H16 118.878 no
C15 C20 C19 123.1(7) no
C15 C20 H20 118.474 no
C19 C20 H20 118.474 no
C26 C27 C28 121.7(7) no
C26 C27 H27 119.126 no
C28 C27 H27 119.126 no
C26 C31 C30 122.5(7) no
C26 C31 H31 118.747 no
C30 C31 H31 118.75 no
C7 N4 C10 126.4(6) no
C7 N4 C11 126.6(6) no
C10 N4 C11 107.0(5) no
C16 C17 C18 119.8(7) no
C16 C17 H17 120.102 no
C18 C17 H17 120.1 no
C20 C19 C18 119.6(7) no
C20 C19 H19 120.199 no
C18 C19 H19 120.199 no
C27 C28 C29 120.9(7) no
C27 C28 H28 119.528 no
C29 C28 H28 119.528 no
C31 C30 C29 119.9(7) no
C31 C30 H30 120.028 no
C29 C30 H30 120.028 no
N4 C10 H10a 106.779 no
N4 C10 H10b 106.779 no
N4 C10 H10c 111.206 no
H10a C10 H10b 109.473 no
H10a C10 H10c 111.206 no
H10b C10 H10c 111.205 no
N4 C11 H11a 106.779 no
N4 C11 H11b 111.206 no
N4 C11 H11c 106.779 no
H11a C11 H11b 111.206 no
H11a C11 H11c 109.471 no
H11b C11 H11c 111.206 no
C17 C18 C19 119.6(6) no
C17 C18 N5 122.1(6) no
C19 C18 N5 118.3(6) no
C28 C29 C30 117.6(7) no
C28 C29 N6 119.7(7) no
C30 C29 N6 122.5(7) no
C18 N5 C22 127.1(6) no
C18 N5 C21 132.0(6) no
C22 N5 C21 100.9(5) no
C29 N6 C32 115.9(7) no
C29 N6 C33 124.6(7) no
C32 N6 C33 115.5(6) no
N5 C22 H22a 106.777 no
N5 C22 H22b 111.206 no
N5 C22 H22c 106.779 no
H22a C22 H22b 111.207 no
H22a C22 H22c 109.472 no
H22b C22 H22c 111.205 no
N5 C21 H21a 111.206 no
N5 C21 H21b 106.778 no
N5 C21 H21c 106.78 no
H21a C21 H21b 111.206 no
H21a C21 H21c 111.205 no
H21b C21 H21c 109.471 no
N6 C32 H32a 106.779 no
N6 C32 H32b 106.779 no
N6 C32 H32c 111.206 no
H32a C32 H32b 109.471 no
H32a C32 H32c 111.206 no
H32b C32 H32c 111.206 no
N6 C33 H33a 106.78 no
N6 C33 H33b 111.206 no
N6 C33 H33c 106.777 no
H33a C33 H33b 111.205 no
H33a C33 H33c 109.472 no
H33b C33 H33c 111.207 no

loop_
_geom_bond_atom_site_label_1
_geom_bond_atom_site_label_2
_geom_bond_distance
_geom_bond_publ_flag
C1 C2 1.42(1) no
C1 N1 1.35(1) no
C1 N3 1.33(1) no
C2 C3 1.341(9) no
C2 H2 1.08900 no
N1 C12 1.31(1) no
N3 C23 1.32(1) no
C3 C4 1.45(1) no
C3 H3 1.08900 no
C12 N2 1.32(1) no
C12 C13 1.37(1) no
C23 N2 1.35(1) no
C23 C24 1.44(1) no
C4 C5 1.41(1) no
C4 C9 1.423(9) no
C13 C14 1.30(1) no
C13 H13 1.08900 no
C24 C25 1.34(1) no
C24 H24 1.08900 no
C5 C6 1.37(1) no
C5 H5 1.08902 no
C9 C8 1.37(1) no
C9 H9 1.08900 no
C14 C15 1.42(1) no
C14 H14 1.08901 no
C25 C26 1.425(9) no
C25 H25 1.08900 no
C6 C7 1.424(9) no
C6 H6 1.08900 no
C8 C7 1.40(1) no
C8 H8 1.08899 no
C15 C16 1.40(1) no
C15 C20 1.41(1) no
C26 C27 1.40(1) no
C26 C31 1.39(1) no
C7 N4 1.285(8) no
C16 C17 1.35(1) no
C16 H16 1.08898 no
C20 C19 1.34(1) no
C20 H20 1.08900 no
C27 C28 1.355(9) no
C27 H27 1.08900 no
C31 C30 1.37(1) no
C31 H31 1.08899 no
N4 C10 1.459(9) no
N4 C11 1.491(8) no
C17 C18 1.40(1) no
C17 H17 1.08898 no
C19 C18 1.383(9) no
C19 H19 1.08900 no
C28 C29 1.42(1) no
C28 H28 1.08900 no
C30 C29 1.41(1) no
C30 H30 1.08898 no
C10 H10a 1.08899 no
C10 H10b 1.08900 no
C10 H10c 1.08902 no
C11 H11a 1.08900 no
C11 H11b 1.08900 no
C11 H11c 1.08900 no
C18 N5 1.288(9) no
C29 N6 1.38(1) no
N5 C22 1.469(9) no
N5 C21 1.473(9) no
N6 C32 1.45(1) no
N6 C33 1.480(9) no
C22 H22a 1.08901 no
C22 H22b 1.08900 no
C22 H22c 1.08898 no
C21 H21a 1.08902 no
C21 H21b 1.08900 no
C21 H21c 1.08902 no
C32 H32a 1.08900 no
C32 H32b 1.08900 no
C32 H32c 1.08900 no
C33 H33a 1.08901 no
C33 H33b 1.08900 no
C33 H33c 1.08900 no
